data_7008593
loop_
_publ_author_name
'Kumar Singh, Akhilesh'
'Mukherjee, Rabindranath'

_publ_section_title
;
 Structure and properties of bivalent nickel and copper complexes with
 pyrazine-amide-thioether coordination: stabilization of trivalent
 nickel.
;
_journal_issue 17
_journal_name_full 'Dalton transactions (Cambridge, England : 2003)'
_journal_page_first 2886
_journal_page_last 2891
_journal_paper_doi 10.1039/b504893a
_journal_year 2005
_chemical_formula_moiety 'C25 H22 N6 Ni O3 S2'
_chemical_formula_sum 'C25 H22 N6 Ni O3 S2'
_chemical_formula_weight 577.32
_chemical_name_systematic
;
?
;
_space_group_IT_number 2
_symmetry_cell_setting triclinic
_symmetry_space_group_name_Hall '-P 1'
_symmetry_space_group_name_H-M 'P -1'
_atom_sites_solution_hydrogens geom
_atom_sites_solution_primary direct
_atom_sites_solution_secondary difmap
_audit_creation_method SHELXL-97
_cell_angle_alpha 106.821(13)
_cell_angle_beta 100.367(14)
_cell_angle_gamma 98.199(13)
_cell_formula_units_Z 2
_cell_length_a 8.937(7)
_cell_length_b 10.803(8)
_cell_length_c 14.305(11)
_cell_measurement_temperature 100(2)
_cell_measurement_theta_max 28.3
_cell_measurement_theta_min 2.1
_cell_volume 1272.3(17)
_computing_cell_refinement 'Bruker SMART'
_computing_data_collection 'Bruker SMART APEX'
_computing_data_reduction 'Bruker SAINT PLUS'
_computing_molecular_graphics 'Ortep-3 for Windows (Farrugia, 1997)'
_computing_publication_material 'WinGX publication routines (Farrugia, 1999)'
_computing_structure_refinement 'SHELXL-97 (Sheldrick, 1997)'
_computing_structure_solution 'SIR97(Altomare, et. al. 1999)'
_diffrn_ambient_temperature 100(2)
_diffrn_measured_fraction_theta_full 0.905
_diffrn_measured_fraction_theta_max 0.905
_diffrn_measurement_device_type 'CCD area detector'
_diffrn_measurement_method 'phi and omega scans'
_diffrn_radiation_monochromator graphite
_diffrn_radiation_source 'fine-focus sealed tube'
_diffrn_radiation_type MoK\a
_diffrn_radiation_wavelength 0.71073
_diffrn_reflns_av_R_equivalents 0.0438
_diffrn_reflns_av_sigmaI/netI 0.1184
_diffrn_reflns_limit_h_max 9
_diffrn_reflns_limit_h_min -11
_diffrn_reflns_limit_k_max 12
_diffrn_reflns_limit_k_min -14
_diffrn_reflns_limit_l_max 18
_diffrn_reflns_limit_l_min -9
_diffrn_reflns_number 7450
_diffrn_reflns_theta_full 28.31
_diffrn_reflns_theta_max 28.31
_diffrn_reflns_theta_min 2.10
_exptl_absorpt_coefficient_mu 0.967
_exptl_absorpt_correction_T_max 0.8301
_exptl_absorpt_correction_T_min 0.7602
_exptl_absorpt_correction_type empirical
_exptl_absorpt_process_details SADABS
_exptl_crystal_colour Brown
_exptl_crystal_density_diffrn 1.507
_exptl_crystal_density_method 'not measured'
_exptl_crystal_description Block
_exptl_crystal_F_000 596
_exptl_crystal_size_max 0.30
_exptl_crystal_size_mid 0.20
_exptl_crystal_size_min 0.20
_refine_diff_density_max 1.040
_refine_diff_density_min -0.810
_refine_diff_density_rms 0.154
_refine_ls_extinction_method none
_refine_ls_goodness_of_fit_ref 0.952
_refine_ls_hydrogen_treatment mixed
_refine_ls_matrix_type full
_refine_ls_number_parameters 336
_refine_ls_number_reflns 5726
_refine_ls_number_restraints 0
_refine_ls_restrained_S_all 0.952
_refine_ls_R_factor_all 0.1180
_refine_ls_R_factor_gt 0.0548
_refine_ls_shift/su_max 0.007
_refine_ls_shift/su_mean 0.000
_refine_ls_structure_factor_coef Fsqd
_refine_ls_weighting_details 'calc w=1/[\s^2^(Fo^2^)+(0.0678P)^2^+0.0000P] where P=(Fo^2^+2Fc^2^)/3'
_refine_ls_weighting_scheme calc
_refine_ls_wR_factor_gt 0.1229
_refine_ls_wR_factor_ref 0.1400
_reflns_number_gt 3649
_reflns_number_total 5726
_reflns_threshold_expression >2sigma(I)
_cod_data_source_file b504893a.txt
_cod_data_source_block 3junbm
_cod_depositor_comments
;
The following automatic conversions were performed:
'_symmetry_cell_setting' value 'Triclinic' changed to 'triclinic'
according to '/home/saulius/struct/CIF-dictionaries/cif_core.dic'
dictionary named 'cif_core.dic' version 2.4.1 from
2010-06-29.

'_exptl_absorpt_correction_type' value 'Empirical' changed to
'empirical' according to
'/home/saulius/struct/CIF-dictionaries/cif_core.dic' dictionary named
'cif_core.dic' version 2.4.1 from 2010-06-29.

Automatic conversion script
Id: cif_fix_enum 1527 2010-12-29 10:47:43Z saulius 
;
_cod_original_cell_volume 1272.4(17)
_cod_original_sg_symbol_H-M P-1
_cod_database_code 7008593

loop_
_symmetry_equiv_pos_as_xyz
'x, y, z'
'-x, -y, -z'

loop_
_atom_site_label
_atom_site_type_symbol
_atom_site_fract_x
_atom_site_fract_y
_atom_site_fract_z
_atom_site_U_iso_or_equiv
_atom_site_adp_type
_atom_site_occupancy
_atom_site_symmetry_multiplicity
_atom_site_calc_flag
_atom_site_refinement_flags
_atom_site_disorder_assembly
_atom_site_disorder_group
Ni Ni 0.30330(5) 0.32927(4) 0.71648(3) 0.03227(16) Uani 1 1 d . . .
S1 S 0.10056(10) 0.31574(9) 0.80536(7) 0.0381(2) Uani 1 1 d . . .
S2 S 0.35486(10) 0.12707(8) 0.73945(7) 0.0351(2) Uani 1 1 d . . .
O1 O 0.0728(3) 0.2132(4) 0.4191(2) 0.0746(10) Uani 1 1 d . . .
O2 O 0.6583(3) 0.6179(3) 0.9168(2) 0.0561(8) Uani 1 1 d . . .
O1S O 0.1254(11) 0.2414(16) 0.1830(6) 0.389(10) Uani 1 1 d . . .
H1S H 0.1432 0.3107 0.1680 0.583 Uiso 1 1 calc R . .
N1 N 0.4273(3) 0.3269(3) 0.6050(2) 0.0390(7) Uani 1 1 d . . .
N2 N 0.5419(5) 0.3413(4) 0.4387(3) 0.0725(12) Uani 1 1 d . . .
N3 N 0.1283(3) 0.2479(3) 0.5921(2) 0.0344(7) Uani 1 1 d . . .
N4 N 0.4901(3) 0.4137(3) 0.8349(2) 0.0344(7) Uani 1 1 d . . .
N5 N 0.3383(4) 0.7984(3) 0.7849(3) 0.0584(10) Uani 1 1 d . . .
N6 N 0.3002(3) 0.5264(3) 0.7348(2) 0.0370(7) Uani 1 1 d . . .
C1 C 0.5793(5) 0.3646(4) 0.6126(3) 0.0497(10) Uani 1 1 d . . .
H1 H 0.6507 0.3873 0.6757 0.060 Uiso 1 1 calc R . .
C2 C 0.6334(5) 0.3708(5) 0.5283(4) 0.0643(13) Uani 1 1 d . . .
H2 H 0.7421 0.3979 0.5360 0.077 Uiso 1 1 calc R . .
C3 C 0.3896(5) 0.3010(5) 0.4313(3) 0.0627(12) Uani 1 1 d . . .
H3 H 0.3191 0.2768 0.3677 0.075 Uiso 1 1 calc R . .
C4 C 0.3322(4) 0.2939(4) 0.5143(3) 0.0431(9) Uani 1 1 d . . .
C5 C 0.1602(4) 0.2471(4) 0.5040(3) 0.0462(10) Uani 1 1 d . . .
C6 C -0.0195(4) 0.1931(3) 0.5998(3) 0.0351(8) Uani 1 1 d . . .
C7 C -0.1400(4) 0.1096(4) 0.5187(3) 0.0438(9) Uani 1 1 d . . .
H7 H -0.1275 0.0935 0.4520 0.053 Uiso 1 1 calc R . .
C8 C -0.2767(4) 0.0508(4) 0.5355(3) 0.0496(10) Uani 1 1 d . . .
H8 H -0.3562 -0.0057 0.4799 0.059 Uiso 1 1 calc R . .
C9 C -0.2995(4) 0.0728(4) 0.6315(3) 0.0505(11) Uani 1 1 d . . .
H9 H -0.3931 0.0306 0.6416 0.061 Uiso 1 1 calc R . .
C10 C -0.1855(4) 0.1564(4) 0.7126(3) 0.0441(9) Uani 1 1 d . . .
H10 H -0.2021 0.1740 0.7785 0.053 Uiso 1 1 calc R . .
C11 C -0.0458(4) 0.2152(3) 0.6979(3) 0.0352(8) Uani 1 1 d . . .
C12 C 0.1509(4) 0.1937(4) 0.8632(3) 0.0433(10) Uani 1 1 d . . .
H12A H 0.2376 0.2375 0.9230 0.052 Uiso 1 1 calc R . .
H12B H 0.0605 0.1596 0.8863 0.052 Uiso 1 1 calc R . .
C13 C 0.1978(4) 0.0788(4) 0.7945(3) 0.0407(9) Uani 1 1 d . . .
H13A H 0.1062 0.0271 0.7398 0.049 Uiso 1 1 calc R . .
H13B H 0.2300 0.0203 0.8330 0.049 Uiso 1 1 calc R . .
C14 C 0.5150(4) 0.1990(3) 0.8452(3) 0.0324(8) Uani 1 1 d . . .
C15 C 0.5871(4) 0.1168(4) 0.8885(3) 0.0447(9) Uani 1 1 d . . .
H15 H 0.5449 0.0244 0.8643 0.054 Uiso 1 1 calc R . .
C16 C 0.7183(5) 0.1660(4) 0.9657(3) 0.0542(11) Uani 1 1 d . . .
H16 H 0.7659 0.1089 0.9953 0.065 Uiso 1 1 calc R . .
C17 C 0.7796(5) 0.3007(4) 0.9994(3) 0.0527(11) Uani 1 1 d . . .
H17 H 0.8714 0.3358 1.0517 0.063 Uiso 1 1 calc R . .
C18 C 0.7084(4) 0.3849(4) 0.9577(3) 0.0459(10) Uani 1 1 d . . .
H18 H 0.7521 0.4770 0.9823 0.055 Uiso 1 1 calc R . .
C19 C 0.5736(4) 0.3370(3) 0.8801(3) 0.0330(8) Uani 1 1 d . . .
C20 C 0.5374(4) 0.5443(3) 0.8587(3) 0.0379(8) Uani 1 1 d . . .
C21 C 0.4218(4) 0.6055(3) 0.8046(3) 0.0396(9) Uani 1 1 d . . .
C22 C 0.4401(5) 0.7416(4) 0.8292(3) 0.0506(10) Uani 1 1 d . . .
H22 H 0.5282 0.7963 0.8793 0.061 Uiso 1 1 calc R . .
C23 C 0.2189(5) 0.7186(4) 0.7166(3) 0.0552(11) Uani 1 1 d . . .
H23 H 0.1434 0.7555 0.6841 0.066 Uiso 1 1 calc R . .
C24 C 0.1984(5) 0.5824(4) 0.6899(3) 0.0492(10) Uani 1 1 d . . .
H24 H 0.1108 0.5282 0.6391 0.059 Uiso 1 1 calc R . .
C1S C 0.1298(14) 0.1453(7) 0.1119(12) 0.306(11) Uani 1 1 d . . .
H1S1 H 0.1751 0.1763 0.0632 0.459 Uiso 1 1 calc R . .
H1S2 H 0.0241 0.0937 0.0794 0.459 Uiso 1 1 calc R . .
H1S3 H 0.1936 0.0897 0.1367 0.459 Uiso 1 1 calc R . .

loop_
_atom_site_aniso_label
_atom_site_aniso_U_11
_atom_site_aniso_U_22
_atom_site_aniso_U_33
_atom_site_aniso_U_23
_atom_site_aniso_U_13
_atom_site_aniso_U_12
Ni 0.0311(2) 0.0276(3) 0.0330(3) 0.0078(2) 0.00314(18) -0.00026(19)
S1 0.0357(5) 0.0348(5) 0.0336(5) 0.0002(4) 0.0054(4) 0.0008(4)
S2 0.0362(5) 0.0271(5) 0.0359(5) 0.0065(4) 0.0043(4) 0.0009(4)
O1 0.0581(18) 0.122(3) 0.0382(16) 0.031(2) -0.0001(14) 0.0046(19)
O2 0.0536(16) 0.0346(15) 0.0601(18) 0.0107(14) -0.0133(14) -0.0099(13)
O1S 0.135(7) 0.90(3) 0.144(7) 0.174(13) 0.064(6) 0.089(14)
N1 0.0391(16) 0.0337(17) 0.0480(19) 0.0168(16) 0.0154(15) 0.0059(14)
N2 0.070(3) 0.090(3) 0.067(3) 0.032(3) 0.033(2) 0.008(2)
N3 0.0322(15) 0.0344(17) 0.0323(15) 0.0089(14) 0.0039(12) 0.0022(13)
N4 0.0346(15) 0.0254(15) 0.0359(16) 0.0058(13) 0.0018(13) 0.0003(13)
N5 0.069(2) 0.0341(19) 0.073(3) 0.022(2) 0.009(2) 0.0139(18)
N6 0.0373(16) 0.0289(16) 0.0441(17) 0.0130(15) 0.0077(14) 0.0045(14)
C1 0.045(2) 0.047(2) 0.063(3) 0.027(2) 0.016(2) 0.0074(19)
C2 0.055(3) 0.067(3) 0.084(4) 0.033(3) 0.033(3) 0.013(2)
C3 0.067(3) 0.074(3) 0.046(3) 0.021(2) 0.016(2) 0.005(3)
C4 0.049(2) 0.040(2) 0.042(2) 0.0160(19) 0.0144(18) 0.0065(18)
C5 0.047(2) 0.053(3) 0.038(2) 0.015(2) 0.0079(18) 0.008(2)
C6 0.0319(17) 0.0311(19) 0.0352(19) 0.0039(17) 0.0021(15) 0.0061(16)
C7 0.039(2) 0.045(2) 0.036(2) 0.0027(18) -0.0006(16) 0.0057(18)
C8 0.036(2) 0.044(2) 0.050(2) 0.001(2) -0.0039(18) 0.0009(18)
C9 0.0280(18) 0.054(3) 0.057(3) 0.007(2) 0.0060(18) -0.0010(18)
C10 0.0326(19) 0.049(2) 0.045(2) 0.008(2) 0.0104(17) 0.0042(18)
C11 0.0303(17) 0.034(2) 0.0344(18) 0.0027(16) 0.0045(15) 0.0046(16)
C12 0.0375(19) 0.050(2) 0.0335(19) 0.0119(19) 0.0021(16) -0.0064(18)
C13 0.0376(19) 0.035(2) 0.045(2) 0.0153(18) 0.0028(17) -0.0063(17)
C14 0.0328(18) 0.0281(18) 0.0351(18) 0.0089(16) 0.0062(15) 0.0070(15)
C15 0.046(2) 0.037(2) 0.053(2) 0.019(2) 0.0108(19) 0.0079(18)
C16 0.057(3) 0.057(3) 0.055(3) 0.030(2) 0.005(2) 0.020(2)
C17 0.046(2) 0.057(3) 0.046(2) 0.013(2) -0.0045(19) 0.008(2)
C18 0.043(2) 0.042(2) 0.041(2) 0.0058(19) -0.0012(17) 0.0008(19)
C19 0.0350(18) 0.0309(19) 0.0318(17) 0.0092(16) 0.0063(15) 0.0068(16)
C20 0.040(2) 0.0286(19) 0.041(2) 0.0102(17) 0.0059(17) 0.0023(16)
C21 0.045(2) 0.0262(19) 0.043(2) 0.0078(17) 0.0107(17) 0.0012(17)
C22 0.058(2) 0.031(2) 0.057(3) 0.012(2) 0.007(2) 0.0017(19)
C23 0.058(3) 0.045(3) 0.070(3) 0.026(2) 0.012(2) 0.021(2)
C24 0.045(2) 0.044(2) 0.059(3) 0.021(2) 0.007(2) 0.008(2)
C1S 0.172(11) 0.046(5) 0.54(3) 0.021(9) -0.158(14) -0.031(5)

loop_
_atom_type_symbol
_atom_type_description
_atom_type_scat_dispersion_real
_atom_type_scat_dispersion_imag
_atom_type_scat_source
C C 0.0033 0.0016 'International Tables Vol C Tables 4.2.6.8 and 6.1.1.4'
H H 0.0000 0.0000 'International Tables Vol C Tables 4.2.6.8 and 6.1.1.4'
N N 0.0061 0.0033 'International Tables Vol C Tables 4.2.6.8 and 6.1.1.4'
O O 0.0106 0.0060 'International Tables Vol C Tables 4.2.6.8 and 6.1.1.4'
S S 0.1246 0.1234 'International Tables Vol C Tables 4.2.6.8 and 6.1.1.4'
Ni Ni 0.3393 1.1124 'International Tables Vol C Tables 4.2.6.8 and 6.1.1.4'

loop_
_geom_angle_atom_site_label_1
_geom_angle_atom_site_label_2
_geom_angle_atom_site_label_3
_geom_angle
_geom_angle_site_symmetry_1
_geom_angle_site_symmetry_3
_geom_angle_publ_flag
N3 Ni N4 175.71(11) . . ?
N3 Ni N6 98.17(12) . . ?
N4 Ni N6 81.08(12) . . ?
N3 Ni N1 79.83(13) . . ?
N4 Ni N1 95.92(13) . . ?
N6 Ni N1 88.88(11) . . ?
N3 Ni S2 97.31(9) . . ?
N4 Ni S2 83.66(9) . . ?
N6 Ni S2 164.32(9) . . ?
N1 Ni S2 96.30(9) . . ?
N3 Ni S1 84.50(10) . . ?
N4 Ni S1 99.72(10) . . ?
N6 Ni S1 90.67(8) . . ?
N1 Ni S1 164.09(9) . . ?
S2 Ni S1 88.34(4) . . ?
C11 S1 C12 100.94(18) . . ?
C11 S1 Ni 95.35(13) . . ?
C12 S1 Ni 100.37(13) . . ?
C14 S2 C13 103.06(17) . . ?
C14 S2 Ni 97.09(12) . . ?
C13 S2 Ni 102.14(13) . . ?
C4 N1 C1 117.5(3) . . ?
C4 N1 Ni 111.6(2) . . ?
C1 N1 Ni 130.5(3) . . ?
C2 N2 C3 116.0(4) . . ?
C5 N3 C6 122.4(3) . . ?
C5 N3 Ni 117.5(2) . . ?
C6 N3 Ni 120.1(2) . . ?
C20 N4 C19 122.6(3) . . ?
C20 N4 Ni 115.4(2) . . ?
C19 N4 Ni 121.6(2) . . ?
C23 N5 C22 116.4(4) . . ?
C21 N6 C24 117.8(3) . . ?
C21 N6 Ni 111.3(2) . . ?
C24 N6 Ni 131.0(3) . . ?
N1 C1 C2 120.2(4) . . ?
N2 C2 C1 123.4(4) . . ?
N2 C3 C4 121.9(4) . . ?
N1 C4 C3 121.0(4) . . ?
N1 C4 C5 118.1(3) . . ?
C3 C4 C5 120.9(4) . . ?
O1 C5 N3 130.3(4) . . ?
O1 C5 C4 117.9(3) . . ?
N3 C5 C4 111.8(3) . . ?
N3 C6 C7 125.2(3) . . ?
N3 C6 C11 117.4(3) . . ?
C7 C6 C11 117.1(3) . . ?
C8 C7 C6 120.6(4) . . ?
C9 C8 C7 121.3(4) . . ?
C10 C9 C8 119.7(3) . . ?
C9 C10 C11 120.1(3) . . ?
C10 C11 C6 121.1(3) . . ?
C10 C11 S1 118.3(3) . . ?
C6 C11 S1 120.6(2) . . ?
C13 C12 S1 114.0(3) . . ?
C12 C13 S2 113.8(2) . . ?
C15 C14 C19 120.8(3) . . ?
C15 C14 S2 118.9(3) . . ?
C19 C14 S2 120.2(3) . . ?
C16 C15 C14 121.4(4) . . ?
C15 C16 C17 118.6(4) . . ?
C16 C17 C18 120.8(4) . . ?
C17 C18 C19 121.4(4) . . ?
C18 C19 N4 125.9(3) . . ?
C18 C19 C14 116.9(3) . . ?
N4 C19 C14 117.2(3) . . ?
O2 C20 N4 129.2(3) . . ?
O2 C20 C21 118.3(3) . . ?
N4 C20 C21 112.4(3) . . ?
N6 C21 C22 120.3(4) . . ?
N6 C21 C20 118.8(3) . . ?
C22 C21 C20 120.9(4) . . ?
N5 C22 C21 122.3(4) . . ?
N5 C23 C24 122.5(4) . . ?
N6 C24 C23 120.7(4) . . ?

loop_
_geom_bond_atom_site_label_1
_geom_bond_atom_site_label_2
_geom_bond_distance
_geom_bond_site_symmetry_2
_geom_bond_publ_flag
Ni N3 2.021(3) . ?
Ni N4 2.036(3) . ?
Ni N6 2.074(3) . ?
Ni N1 2.096(3) . ?
Ni S2 2.3958(19) . ?
Ni S1 2.4046(17) . ?
S1 C11 1.777(3) . ?
S1 C12 1.814(4) . ?
S2 C14 1.779(4) . ?
S2 C13 1.814(3) . ?
O1 C5 1.241(5) . ?
O2 C20 1.242(4) . ?
O1S C1S 1.237(15) . ?
N1 C4 1.334(5) . ?
N1 C1 1.337(5) . ?
N2 C2 1.314(6) . ?
N2 C3 1.343(5) . ?
N3 C5 1.340(4) . ?
N3 C6 1.405(4) . ?
N4 C20 1.336(4) . ?
N4 C19 1.405(4) . ?
N5 C23 1.308(5) . ?
N5 C22 1.335(5) . ?
N6 C21 1.326(4) . ?
N6 C24 1.333(5) . ?
C1 C2 1.392(6) . ?
C3 C4 1.392(5) . ?
C4 C5 1.515(5) . ?
C6 C7 1.409(5) . ?
C6 C11 1.421(5) . ?
C7 C8 1.388(5) . ?
C8 C9 1.382(6) . ?
C9 C10 1.380(5) . ?
C10 C11 1.397(5) . ?
C12 C13 1.508(5) . ?
C14 C15 1.388(5) . ?
C14 C19 1.413(5) . ?
C15 C16 1.376(5) . ?
C16 C17 1.386(6) . ?
C17 C18 1.390(5) . ?
C18 C19 1.400(5) . ?
C20 C21 1.518(5) . ?
C21 C22 1.387(5) . ?
C23 C24 1.385(5) . ?
